data_4121891
loop_
_publ_author_name
'Kim, Sunghee'
'Ginsbach, Jake W.'
'Billah, A. Imtiaz'
'Siegler, Maxime A.'
'Moore, Cathy D.'
'Solomon, Edward I.'
'Karlin, Kenneth D.'

_publ_section_title
;
 Tuning of the Copper-Thioether Bond in Tetradentate N3S(thioether)
 Ligands; O-O Bond Reductive Cleavage via a
 [Cu(II)2(\m-1,2-peroxo)](2+)/[Cu(III)2(\m-oxo)2](2+) Equilibrium.
;
_journal_issue 22
_journal_name_full 'Journal of the American Chemical Society'
_journal_page_first 8063
_journal_paper_doi 10.1021/ja502974c
_journal_volume 136
_journal_year 2014
_chemical_formula_moiety 'C56 H74 Cu2 N6 O4 S2, 2(C24 B F20), 1.29(C4 H8 O)'
_chemical_formula_sum 'C109.14 H84.29 B2 Cu2 F40 N6 O5.29 S2'
_chemical_formula_weight 2537.25
_chemical_name_systematic
;
 ?
;
_space_group_crystal_system triclinic
_space_group_IT_number 2
_space_group_name_Hall '-P 1'
_space_group_name_H-M_alt 'P -1'
_symmetry_space_group_name_Hall '-P 1'
_symmetry_space_group_name_H-M 'P -1'
_atom_sites_solution_hydrogens geom
_atom_sites_solution_primary direct
_atom_sites_solution_secondary difmap
_audit_creation_method SHELXL-2013
_cell_angle_alpha 112.681(2)
_cell_angle_beta 99.1365(17)
_cell_angle_gamma 108.1586(19)
_cell_formula_units_Z 1
_cell_length_a 14.1218(3)
_cell_length_b 15.1886(3)
_cell_length_c 15.4437(3)
_cell_measurement_reflns_used 23910
_cell_measurement_temperature 110(2)
_cell_measurement_theta_max 71.96
_cell_measurement_theta_min 3.46
_cell_volume 2753.21(12)
_computing_cell_refinement
;
CrysAlisPro, Agilent Technologies,
Version 1.171.36.32 (release 02-08-2013 CrysAlis171 .NET)
(compiled Aug  2 2013,16:46:58)
;
_computing_data_collection
;
CrysAlisPro, Agilent Technologies,
Version 1.171.36.32 (release 02-08-2013 CrysAlis171 .NET)
(compiled Aug  2 2013,16:46:58)
;
_computing_data_reduction
;
CrysAlisPro, Agilent Technologies,
Version 1.171.36.32 (release 02-08-2013 CrysAlis171 .NET)
(compiled Aug  2 2013,16:46:58)
;
_computing_molecular_graphics 'SHELXTL v6.10 (Sheldrick, 2008)'
_computing_publication_material 'SHELXTL v6.10 (Sheldrick, 2008)'
_computing_structure_refinement 'SHELXL-2013 (Sheldrick, 2013)'
_computing_structure_solution 'SHELXS-2013 (Sheldrick, 2013)'
_diffrn_ambient_temperature 110(2)
_diffrn_measured_fraction_theta_full 0.993
_diffrn_measured_fraction_theta_max 0.991
_diffrn_measurement_device_type 'SuperNova, Dual, Cu at zero, Atlas'
_diffrn_measurement_method '\w scans'
_diffrn_radiation_monochromator mirror
_diffrn_radiation_source 'SuperNova (Cu) X-ray Source'
_diffrn_radiation_type CuK\a
_diffrn_radiation_wavelength 1.54178
_diffrn_reflns_av_R_equivalents 0.0232
_diffrn_reflns_av_unetI/netI 0.0192
_diffrn_reflns_Laue_measured_fraction_full 0.993
_diffrn_reflns_Laue_measured_fraction_max 0.991
_diffrn_reflns_limit_h_max 17
_diffrn_reflns_limit_h_min -16
_diffrn_reflns_limit_k_max 18
_diffrn_reflns_limit_k_min -18
_diffrn_reflns_limit_l_max 19
_diffrn_reflns_limit_l_min -19
_diffrn_reflns_number 43222
_diffrn_reflns_point_group_measured_fraction_full 0.993
_diffrn_reflns_point_group_measured_fraction_max 0.991
_diffrn_reflns_theta_full 67.679
_diffrn_reflns_theta_max 71.899
_diffrn_reflns_theta_min 3.271
_exptl_absorpt_coefficient_mu 1.939
_exptl_absorpt_correction_T_max 0.921
_exptl_absorpt_correction_T_min 0.682
_exptl_absorpt_correction_type analytical
_exptl_absorpt_process_details
;
CrysAlisPro, Agilent Technologies,
Version 1.171.36.32 (release 02-08-2013 CrysAlis171 .NET)
(compiled Aug  2 2013,16:46:58)
Analytical numeric absorption correction using a multifaceted crystal
            model based on expressions derived by R.C. Clark & J.S. Reid.
(Clark, R. C. & Reid, J. S. (1995). Acta Cryst. A51, 887-897)
;
_exptl_crystal_colour colorless
_exptl_crystal_density_diffrn 1.530
_exptl_crystal_description 'small needle'
_exptl_crystal_F_000 1283.4
_exptl_crystal_size_max 0.28
_exptl_crystal_size_mid 0.09
_exptl_crystal_size_min 0.05
_refine_diff_density_max 0.681
_refine_diff_density_min -0.501
_refine_diff_density_rms 0.055
_refine_ls_extinction_method none
_refine_ls_goodness_of_fit_ref 1.017
_refine_ls_hydrogen_treatment constr
_refine_ls_matrix_type full
_refine_ls_number_parameters 862
_refine_ls_number_reflns 10705
_refine_ls_number_restraints 784
_refine_ls_restrained_S_all 0.987
_refine_ls_R_factor_all 0.0379
_refine_ls_R_factor_gt 0.0335
_refine_ls_shift/su_max 0.001
_refine_ls_shift/su_mean 0.000
_refine_ls_structure_factor_coef Fsqd
_refine_ls_weighting_details
;
 w=1/[\s^2^(Fo^2^)+(0.0581P)^2^+1.6279P]
 where P=(Fo^2^+2Fc^2^)/3
;
_refine_ls_weighting_scheme calc
_refine_ls_wR_factor_gt 0.0951
_refine_ls_wR_factor_ref 0.0993
_reflns_Friedel_coverage 0.000
_reflns_number_gt 9596
_reflns_number_total 10705
_reflns_threshold_expression 'I > 2\s(I)'
_cod_data_source_file ja502974c_si_006.cif
_cod_data_source_block 3_sub2
_cod_depositor_comments 'Adding full bibliography for 4121890--4121895.cif.'
_cod_original_cell_volume 2753.20(11)
_cod_database_code 4121891
_shelx_space_group_comment
;
The symmetry employed for this shelxl refinement is uniquely defined
by the following loop, which should always be used as a source of
symmetry information in preference to the above space-group names.
They are only intended as comments.
;
_shelxl_version_number 2013-2

loop_
_space_group_symop_operation_xyz
'x, y, z'
'-x, -y, -z'

loop_
_atom_site_label
_atom_site_type_symbol
_atom_site_fract_x
_atom_site_fract_y
_atom_site_fract_z
_atom_site_U_iso_or_equiv
_atom_site_adp_type
_atom_site_occupancy
_atom_site_site_symmetry_order
_atom_site_calc_flag
_atom_site_refinement_flags_posn
_atom_site_refinement_flags_adp
_atom_site_refinement_flags_occupancy
_atom_site_disorder_assembly
_atom_site_disorder_group
Cu1 Cu 0.36629(2) 0.90011(2) 0.34592(2) 0.02061(7) Uani 1 1 d D . . . .
S1 S 0.44268(3) 1.06385(3) 0.45868(3) 0.01880(9) Uani 1 1 d . . . . .
N1 N 0.280(3) 0.7760(8) 0.357(2) 0.0217(8) Uani 0.582(3) 1 d D U P A 1
C1 C 0.221(2) 0.7764(10) 0.416(2) 0.0233(7) Uani 0.582(3) 1 d D U P A 1
H1 H 0.2173 0.8401 0.4557 0.028 Uiso 0.582(3) 1 calc R U P A 1
C2 C 0.1664(13) 0.6882(8) 0.4227(11) 0.0279(7) Uani 0.582(3) 1 d D U P A 1
C3 C 0.1674(13) 0.5939(7) 0.3577(12) 0.0298(6) Uani 0.582(3) 1 d D U P A 1
C4 C 0.22745(18) 0.59110(16) 0.29420(16) 0.0254(4) Uani 0.582(3) 1 d D U P A 1
C5 C 0.2872(3) 0.6869(3) 0.3001(3) 0.0214(6) Uani 0.582(3) 1 d D U P A 1
C13 C 0.1027(8) 0.6928(10) 0.4930(7) 0.0350(16) Uani 0.582(3) 1 d D U P A 1
H13A H 0.1134 0.7655 0.5325 0.053 Uiso 0.582(3) 1 calc R U P A 1
H13B H 0.1254 0.6659 0.5370 0.053 Uiso 0.582(3) 1 calc R U P A 1
H13C H 0.0280 0.6502 0.4551 0.053 Uiso 0.582(3) 1 calc R U P A 1
O1 O 0.1093(7) 0.5035(6) 0.3590(5) 0.0404(15) Uani 0.582(3) 1 d D U P A 1
C14 C 0.1574(6) 0.4634(5) 0.4097(4) 0.0606(13) Uani 0.582(3) 1 d D U P A 1
H14A H 0.2147 0.4521 0.3852 0.091 Uiso 0.582(3) 1 calc R U P A 1
H14B H 0.1059 0.3967 0.3994 0.091 Uiso 0.582(3) 1 calc R U P A 1
H14C H 0.1859 0.5128 0.4805 0.091 Uiso 0.582(3) 1 calc R U P A 1
C15 C 0.227(3) 0.4901(10) 0.222(3) 0.0337(9) Uani 0.582(3) 1 d D U P A 1
H15A H 0.2068 0.4820 0.1546 0.051 Uiso 0.582(3) 1 calc R U P A 1
H15B H 0.1774 0.4313 0.2255 0.051 Uiso 0.582(3) 1 calc R U P A 1
H15C H 0.2980 0.4917 0.2383 0.051 Uiso 0.582(3) 1 calc R U P A 1
N1' N 0.286(7) 0.773(3) 0.360(7) 0.0217(8) Uani 0.106(2) 1 d D U P A 2
C1' C 0.222(9) 0.769(5) 0.416(8) 0.0233(7) Uani 0.106(2) 1 d D U P A 2
H1' H 0.2038 0.8266 0.4431 0.028 Uiso 0.106(2) 1 calc R U P A 2
C2' C 0.181(3) 0.6871(19) 0.437(2) 0.0279(7) Uani 0.106(2) 1 d D U P A 2
C3' C 0.2107(16) 0.6041(12) 0.3974(14) 0.0298(6) Uani 0.106(2) 1 d D U P A 2
C4' C 0.2693(15) 0.6022(12) 0.3327(14) 0.0254(4) Uani 0.106(2) 1 d D U P A 2
C5' C 0.299(3) 0.685(2) 0.310(3) 0.0214(6) Uani 0.106(2) 1 d D U P A 2
C13' C 0.093(4) 0.683(4) 0.483(4) 0.0350(16) Uani 0.106(2) 1 d D U P A 2
H13D H 0.1186 0.7434 0.5489 0.053 Uiso 0.106(2) 1 calc R U P A 2
H13E H 0.0690 0.6184 0.4901 0.053 Uiso 0.106(2) 1 calc R U P A 2
H13F H 0.0337 0.6833 0.4409 0.053 Uiso 0.106(2) 1 calc R U P A 2
O1' O 0.1877(13) 0.5274(11) 0.4277(11) 0.044(3) Uani 0.106(2) 1 d D U P A 2
C14' C 0.103(2) 0.4324(16) 0.366(2) 0.056(5) Uani 0.106(2) 1 d D U P A 2
H14D H 0.0373 0.4399 0.3727 0.084 Uiso 0.106(2) 1 calc R U P A 2
H14E H 0.1089 0.3793 0.3851 0.084 Uiso 0.106(2) 1 calc R U P A 2
H14F H 0.1016 0.4109 0.2974 0.084 Uiso 0.106(2) 1 calc R U P A 2
C15' C 0.3048(16) 0.5142(13) 0.2921(14) 0.0337(9) Uani 0.106(2) 1 d D U P A 2
H15D H 0.2610 0.4657 0.2231 0.051 Uiso 0.106(2) 1 calc R U P A 2
H15E H 0.2977 0.4766 0.3316 0.051 Uiso 0.106(2) 1 calc R U P A 2
H15F H 0.3784 0.5432 0.2952 0.051 Uiso 0.106(2) 1 calc R U P A 2
N1C N 0.280(5) 0.7756(15) 0.359(5) 0.0217(8) Uani 0.312(3) 1 d D U P A 3
C1C C 0.220(5) 0.7712(19) 0.418(4) 0.0233(7) Uani 0.312(3) 1 d D U P A 3
H1C H 0.2199 0.8352 0.4619 0.028 Uiso 0.312(3) 1 calc R U P A 3
C2C C 0.159(2) 0.6814(13) 0.420(2) 0.0279(7) Uani 0.312(3) 1 d D U P A 3
C3C C 0.162(2) 0.5889(12) 0.354(2) 0.0298(6) Uani 0.312(3) 1 d D U P A 3
C4C C 0.22745(18) 0.59110(16) 0.29420(16) 0.0254(4) Uani 0.312(3) 1 d D U P A 3
C5C C 0.2872(3) 0.6869(3) 0.3001(3) 0.0214(6) Uani 0.312(3) 1 d D U P A 3
C13C C 0.1187(16) 0.6935(19) 0.5078(13) 0.0350(16) Uani 0.312(3) 1 d D U P A 3
H13G H 0.1705 0.6964 0.5604 0.053 Uiso 0.312(3) 1 calc R U P A 3
H13H H 0.0521 0.6337 0.4871 0.053 Uiso 0.312(3) 1 calc R U P A 3
H13I H 0.1077 0.7582 0.5327 0.053 Uiso 0.312(3) 1 calc R U P A 3
O1C O 0.0942(12) 0.4934(12) 0.3402(11) 0.036(2) Uani 0.312(3) 1 d D U P A 3
C14C C -0.0120(8) 0.4653(6) 0.3225(8) 0.068(3) Uani 0.312(3) 1 d D U P A 3
H14G H -0.0254 0.4976 0.3851 0.102 Uiso 0.312(3) 1 calc R U P A 3
H14H H -0.0482 0.3890 0.2930 0.102 Uiso 0.312(3) 1 calc R U P A 3
H14I H -0.0381 0.4892 0.2770 0.102 Uiso 0.312(3) 1 calc R U P A 3
C15C C 0.226(6) 0.4906(18) 0.219(5) 0.0337(9) Uani 0.312(3) 1 d D U P A 3
H15G H 0.2169 0.4896 0.1547 0.051 Uiso 0.312(3) 1 calc R U P A 3
H15H H 0.1686 0.4309 0.2143 0.051 Uiso 0.312(3) 1 calc R U P A 3
H15I H 0.2933 0.4863 0.2407 0.051 Uiso 0.312(3) 1 calc R U P A 3
C6 C 0.35822(14) 0.69580(13) 0.23740(12) 0.0226(3) Uani 1 1 d D . . . .
H6A H 0.3840 0.6397 0.2234 0.027 Uiso 1 1 calc R U . A 1
H6B H 0.3173 0.6857 0.1734 0.027 Uiso 1 1 calc R U . A 1
C7 C 0.48612(13) 0.82694(13) 0.21352(12) 0.0203(3) Uani 1 1 d . . . . .
H7A H 0.4909 0.7658 0.1624 0.024 Uiso 1 1 calc R U . . .
H7B H 0.5576 0.8839 0.2469 0.024 Uiso 1 1 calc R U . . .
C8 C 0.41532(13) 0.86231(12) 0.16337(12) 0.0197(3) Uani 1 1 d . . . . .
C9 C 0.42717(13) 0.87072(13) 0.07848(12) 0.0221(3) Uani 1 1 d . . . . .
C10 C 0.36182(14) 0.90653(14) 0.03782(13) 0.0247(3) Uani 1 1 d . . . . .
C11 C 0.28992(14) 0.93585(14) 0.08144(13) 0.0238(3) Uani 1 1 d . . . . .
C12 C 0.28559(13) 0.92496(14) 0.16591(12) 0.0227(3) Uani 1 1 d . . . . .
H12 H 0.2371 0.9440 0.1969 0.027 Uiso 1 1 calc R U . . .
C16 C 0.50996(15) 0.84590(16) 0.03524(14) 0.0281(4) Uani 1 1 d . . . . .
H16A H 0.4862 0.7699 -0.0016 0.042 Uiso 1 1 calc R U . . .
H16B H 0.5758 0.8751 0.0888 0.042 Uiso 1 1 calc R U . . .
H16C H 0.5216 0.8766 -0.0096 0.042 Uiso 1 1 calc R U . . .
C17 C 0.3172(2) 0.8213(3) -0.13449(17) 0.0618(8) Uani 1 1 d . . . . .
H17A H 0.3507 0.7740 -0.1331 0.093 Uiso 1 1 calc R U . . .
H17B H 0.3221 0.8342 -0.1914 0.093 Uiso 1 1 calc R U . . .
H17C H 0.2431 0.7893 -0.1401 0.093 Uiso 1 1 calc R U . . .
C18 C 0.22290(16) 0.97917(17) 0.03978(15) 0.0310(4) Uani 1 1 d . . . . .
H18A H 0.1682 0.9228 -0.0218 0.046 Uiso 1 1 calc R U . . .
H18B H 0.2669 1.0332 0.0261 0.046 Uiso 1 1 calc R U . . .
H18C H 0.1900 1.0098 0.0878 0.046 Uiso 1 1 calc R U . . .
C19 C 0.53621(13) 0.79631(13) 0.35261(12) 0.0210(3) Uani 1 1 d . . . . .
H19A H 0.5783 0.7678 0.3134 0.025 Uiso 1 1 calc R U . . .
H19B H 0.5066 0.7495 0.3807 0.025 Uiso 1 1 calc R U . . .
C20 C 0.39249(13) 1.09449(13) 0.56318(12) 0.0208(3) Uani 1 1 d . . . . .
H20A H 0.3209 1.0907 0.5414 0.025 Uiso 1 1 calc R U . . .
H20B H 0.3878 1.0421 0.5873 0.025 Uiso 1 1 calc R U . . .
C21 C 0.40105(13) 1.13023(13) 0.39724(12) 0.0203(3) Uani 1 1 d . . . . .
C22 C 0.30397(15) 1.13593(15) 0.38987(13) 0.0263(4) Uani 1 1 d . . . . .
H22 H 0.2595 1.1074 0.4211 0.032 Uiso 1 1 calc R U . . .
C23 C 0.27180(16) 1.18330(16) 0.33689(15) 0.0313(4) Uani 1 1 d . . . . .
H23 H 0.2065 1.1892 0.3342 0.038 Uiso 1 1 calc R U . . .
C24 C 0.33392(17) 1.22198(15) 0.28794(14) 0.0309(4) Uani 1 1 d . . . . .
C25 C 0.42934(17) 1.21342(16) 0.29441(15) 0.0322(4) Uani 1 1 d . . . . .
H25 H 0.4717 1.2387 0.2600 0.039 Uiso 1 1 calc R U . . .
C26 C 0.46592(15) 1.16923(14) 0.34940(13) 0.0266(4) Uani 1 1 d . . . . .
C27 C 0.2978(2) 1.2713(2) 0.22839(18) 0.0458(5) Uani 1 1 d . . . . .
H27A H 0.3592 1.3204 0.2244 0.069 Uiso 1 1 calc R U . . .
H27B H 0.2580 1.3089 0.2607 0.069 Uiso 1 1 calc R U . . .
H27C H 0.2529 1.2167 0.1615 0.069 Uiso 1 1 calc R U . . .
C28 C 0.57016(17) 1.1615(2) 0.35324(19) 0.0423(5) Uani 1 1 d . . . . .
H28A H 0.6094 1.1837 0.4217 0.063 Uiso 1 1 calc R U . . .
H28B H 0.6106 1.2068 0.3290 0.063 Uiso 1 1 calc R U . . .
H28C H 0.5583 1.0890 0.3115 0.063 Uiso 1 1 calc R U . . .
N2 N 0.44905(11) 0.79842(11) 0.28675(10) 0.0190(3) Uani 1 1 d . . . . .
N3 N 0.34618(11) 0.88895(11) 0.20656(10) 0.0212(3) Uani 1 1 d . . . . .
O2 O 0.36933(12) 0.91811(13) -0.04526(11) 0.0375(3) Uani 1 1 d . . . . .
B1 B -0.12256(15) 0.78212(15) 0.15809(14) 0.0208(4) Uani 1 1 d . . . . .
C29 C -0.03940(13) 0.74627(13) 0.10384(12) 0.0222(3) Uani 1 1 d . . . . .
C30 C 0.01913(13) 0.69628(14) 0.12886(13) 0.0237(3) Uani 1 1 d . . . . .
C31 C 0.07582(14) 0.65408(15) 0.07188(14) 0.0282(4) Uani 1 1 d . . . . .
C32 C 0.07877(15) 0.66331(16) -0.01278(15) 0.0315(4) Uani 1 1 d . . . . .
C33 C 0.02221(16) 0.71237(16) -0.04120(14) 0.0302(4) Uani 1 1 d . . . . .
C34 C -0.03610(14) 0.75015(14) 0.01535(13) 0.0251(4) Uani 1 1 d . . . . .
C35 C -0.23646(13) 0.68676(14) 0.07841(12) 0.0227(3) Uani 1 1 d . . . . .
C36 C -0.30982(14) 0.69301(15) 0.01237(13) 0.0256(4) Uani 1 1 d . . . . .
C37 C -0.40028(14) 0.60766(16) -0.05808(13) 0.0296(4) Uani 1 1 d . . . . .
C38 C -0.42025(14) 0.51032(15) -0.06515(13) 0.0308(4) Uani 1 1 d . . . . .
C39 C -0.34946(15) 0.49917(14) -0.00209(13) 0.0285(4) Uani 1 1 d . . . . .
C40 C -0.26050(14) 0.58576(14) 0.06620(13) 0.0252(4) Uani 1 1 d . . . . .
C41 C -0.11586(13) 0.89925(13) 0.17918(12) 0.0210(3) Uani 1 1 d . . . . .
C42 C -0.19056(13) 0.93103(14) 0.21480(12) 0.0218(3) Uani 1 1 d . . . . .
C43 C -0.18816(14) 1.02985(15) 0.24430(13) 0.0249(4) Uani 1 1 d . . . . .
C44 C -0.10762(15) 1.10465(14) 0.23900(13) 0.0259(4) Uani 1 1 d . . . . .
C45 C -0.03122(14) 1.07842(14) 0.20431(13) 0.0249(3) Uani 1 1 d . . . . .
C46 C -0.03573(13) 0.97881(14) 0.17729(12) 0.0231(3) Uani 1 1 d . . . . .
C47 C -0.10061(13) 0.79485(13) 0.27146(12) 0.0213(3) Uani 1 1 d . . . . .
C48 C -0.00190(14) 0.86274(13) 0.34169(13) 0.0229(3) Uani 1 1 d . . . . .
C49 C 0.02191(15) 0.88877(14) 0.44076(13) 0.0270(4) Uani 1 1 d . . . . .
C50 C -0.05488(17) 0.84572(16) 0.47520(13) 0.0309(4) Uani 1 1 d . . . . .
C51 C -0.15399(16) 0.77797(15) 0.40952(14) 0.0292(4) Uani 1 1 d . . . . .
C52 C -0.17495(14) 0.75499(13) 0.31080(13) 0.0232(3) Uani 1 1 d . . . . .
F1 F 0.02329(8) 0.68404(9) 0.21122(8) 0.0290(2) Uani 1 1 d . . . . .
F2 F 0.12683(9) 0.60224(10) 0.09844(9) 0.0371(3) Uani 1 1 d . . . . .
F3 F 0.13517(11) 0.62499(11) -0.06706(10) 0.0455(3) Uani 1 1 d . . . . .
F4 F 0.02347(11) 0.72168(11) -0.12442(9) 0.0405(3) Uani 1 1 d . . . . .
F5 F -0.09468(9) 0.79138(9) -0.02028(8) 0.0305(2) Uani 1 1 d . . . . .
F6 F -0.29661(8) 0.78498(9) 0.01219(8) 0.0299(2) Uani 1 1 d . . . . .
F7 F -0.46831(9) 0.61947(10) -0.11963(8) 0.0384(3) Uani 1 1 d . . . . .
F8 F -0.50737(9) 0.42681(10) -0.13275(8) 0.0397(3) Uani 1 1 d . . . . .
F9 F -0.36818(10) 0.40428(9) -0.00733(9) 0.0368(3) Uani 1 1 d . . . . .
F10 F -0.19380(9) 0.56853(8) 0.12411(8) 0.0295(2) Uani 1 1 d . . . . .
F11 F -0.27218(8) 0.86186(8) 0.22292(8) 0.0270(2) Uani 1 1 d . . . . .
F12 F -0.26332(9) 1.05400(9) 0.27980(9) 0.0335(2) Uani 1 1 d . . . . .
F13 F -0.10160(10) 1.20253(9) 0.26960(9) 0.0359(3) Uani 1 1 d . . . . .
F14 F 0.04832(9) 1.15087(9) 0.19930(9) 0.0345(3) Uani 1 1 d . . . . .
F15 F 0.04591(8) 0.96300(9) 0.14959(8) 0.0294(2) Uani 1 1 d . . . . .
F16 F 0.07714(8) 0.90886(8) 0.31373(8) 0.0285(2) Uani 1 1 d . . . . .
F17 F 0.11936(9) 0.95607(9) 0.50466(8) 0.0359(3) Uani 1 1 d . . . . .
F18 F -0.03404(11) 0.86982(12) 0.57158(9) 0.0463(3) Uani 1 1 d . . . . .
F19 F -0.23035(11) 0.73561(11) 0.44164(9) 0.0426(3) Uani 1 1 d . . . . .
F20 F -0.27561(8) 0.69084(8) 0.25363(8) 0.0290(2) Uani 1 1 d . . . . .
O1S O 0.7600(2) 0.3742(2) 0.3320(2) 0.0583(8) Uani 0.643(4) 1 d . . P B 2
C1S C 0.8599(3) 0.4291(3) 0.3256(3) 0.0512(10) Uani 0.643(4) 1 d . . P B 2
H1S1 H 0.8780 0.3810 0.2732 0.061 Uiso 0.643(4) 1 calc R U P B 2
H1S2 H 0.9162 0.4612 0.3894 0.061 Uiso 0.643(4) 1 calc R U P B 2
C2S C 0.8468(3) 0.5106(3) 0.3013(3) 0.0486(9) Uani 0.643(4) 1 d . . P B 2
H2S1 H 0.8870 0.5220 0.2567 0.058 Uiso 0.643(4) 1 calc R U P B 2
H2S2 H 0.8702 0.5777 0.3619 0.058 Uiso 0.643(4) 1 calc R U P B 2
C3S C 0.7318(3) 0.4667(3) 0.2510(3) 0.0541(11) Uani 0.643(4) 1 d . . P B 2
H3S1 H 0.7077 0.5229 0.2576 0.065 Uiso 0.643(4) 1 calc R U P B 2
H3S2 H 0.7127 0.4181 0.1799 0.065 Uiso 0.643(4) 1 calc R U P B 2
C4S C 0.6878(4) 0.4118(4) 0.3042(4) 0.0617(12) Uani 0.643(4) 1 d . . P B 2
H4S1 H 0.6779 0.4600 0.3634 0.074 Uiso 0.643(4) 1 calc R U P B 2
H4S2 H 0.6189 0.3532 0.2610 0.074 Uiso 0.643(4) 1 calc R U P B 2

loop_
_atom_site_aniso_label
_atom_site_aniso_U_11
_atom_site_aniso_U_22
_atom_site_aniso_U_33
_atom_site_aniso_U_23
_atom_site_aniso_U_13
_atom_site_aniso_U_12
Cu1 0.02387(14) 0.02019(13) 0.01704(12) 0.00565(10) 0.00645(10) 0.01196(10)
S1 0.02044(19) 0.02029(19) 0.01560(17) 0.00656(15) 0.00435(14) 0.01118(16)
N1 0.0206(14) 0.0230(7) 0.0186(14) 0.0060(6) 0.0044(11) 0.0109(6)
C1 0.0241(10) 0.0246(13) 0.0194(10) 0.0072(12) 0.0065(7) 0.0118(13)
C2 0.0300(18) 0.0284(12) 0.0229(13) 0.0106(10) 0.0100(12) 0.0097(11)
C3 0.0367(15) 0.0245(11) 0.0258(13) 0.0124(9) 0.0092(12) 0.0092(10)
C4 0.0285(10) 0.0230(8) 0.0220(9) 0.0091(7) 0.0047(8) 0.0104(8)
C5 0.0206(13) 0.0210(7) 0.0184(11) 0.0054(6) 0.0031(10) 0.0096(7)
C13 0.041(3) 0.0345(16) 0.025(3) 0.012(2) 0.015(3) 0.010(2)
O1 0.052(3) 0.027(2) 0.038(3) 0.016(2) 0.021(2) 0.0070(18)
C14 0.099(4) 0.044(3) 0.058(3) 0.035(3) 0.038(3) 0.033(3)
C15 0.0424(13) 0.0220(10) 0.0351(19) 0.0106(9) 0.0153(14) 0.0129(9)
N1' 0.0206(14) 0.0230(7) 0.0186(14) 0.0060(6) 0.0044(11) 0.0109(6)
C1' 0.0241(10) 0.0246(13) 0.0194(10) 0.0072(12) 0.0065(7) 0.0118(13)
C2' 0.0300(18) 0.0284(12) 0.0229(13) 0.0106(10) 0.0100(12) 0.0097(11)
C3' 0.0367(15) 0.0245(11) 0.0258(13) 0.0124(9) 0.0092(12) 0.0092(10)
C4' 0.0285(10) 0.0230(8) 0.0220(9) 0.0091(7) 0.0047(8) 0.0104(8)
C5' 0.0206(13) 0.0210(7) 0.0184(11) 0.0054(6) 0.0031(10) 0.0096(7)
C13' 0.041(3) 0.0345(16) 0.025(3) 0.012(2) 0.015(3) 0.010(2)
O1' 0.050(4) 0.029(4) 0.038(4) 0.012(4) 0.017(4) 0.001(4)
C14' 0.071(9) 0.032(7) 0.050(8) 0.016(7) 0.021(7) 0.004(7)
C15' 0.0424(13) 0.0220(10) 0.0351(19) 0.0106(9) 0.0153(14) 0.0129(9)
N1C 0.0206(14) 0.0230(7) 0.0186(14) 0.0060(6) 0.0044(11) 0.0109(6)
C1C 0.0241(10) 0.0246(13) 0.0194(10) 0.0072(12) 0.0065(7) 0.0118(13)
C2C 0.0300(18) 0.0284(12) 0.0229(13) 0.0106(10) 0.0100(12) 0.0097(11)
C3C 0.0367(15) 0.0245(11) 0.0258(13) 0.0124(9) 0.0092(12) 0.0092(10)
C4C 0.0285(10) 0.0230(8) 0.0220(9) 0.0091(7) 0.0047(8) 0.0104(8)
C5C 0.0206(13) 0.0210(7) 0.0184(11) 0.0054(6) 0.0031(10) 0.0096(7)
C13C 0.041(3) 0.0345(16) 0.025(3) 0.012(2) 0.015(3) 0.010(2)
O1C 0.045(3) 0.028(3) 0.031(4) 0.013(3) 0.013(3) 0.010(2)
C14C 0.069(6) 0.031(4) 0.071(5) 0.005(4) 0.040(5) -0.002(4)
C15C 0.0424(13) 0.0220(10) 0.0351(19) 0.0106(9) 0.0153(14) 0.0129(9)
C6 0.0221(8) 0.0189(8) 0.0194(8) 0.0030(6) 0.0054(6) 0.0076(7)
C7 0.0188(8) 0.0225(8) 0.0167(7) 0.0053(6) 0.0053(6) 0.0099(7)
C8 0.0172(8) 0.0182(7) 0.0174(7) 0.0038(6) 0.0024(6) 0.0069(6)
C9 0.0204(8) 0.0222(8) 0.0213(8) 0.0078(7) 0.0071(6) 0.0083(7)
C10 0.0242(9) 0.0277(9) 0.0228(8) 0.0124(7) 0.0080(7) 0.0104(7)
C11 0.0214(8) 0.0257(8) 0.0227(8) 0.0102(7) 0.0045(7) 0.0101(7)
C12 0.0206(8) 0.0268(8) 0.0191(8) 0.0070(7) 0.0050(6) 0.0129(7)
C16 0.0270(9) 0.0367(10) 0.0289(9) 0.0175(8) 0.0145(7) 0.0173(8)
C17 0.0689(18) 0.098(2) 0.0263(11) 0.0307(14) 0.0156(12) 0.0403(17)
C18 0.0304(10) 0.0431(11) 0.0320(9) 0.0229(9) 0.0125(8) 0.0221(9)
C19 0.0220(8) 0.0213(8) 0.0188(8) 0.0064(6) 0.0044(6) 0.0124(7)
C20 0.0198(8) 0.0240(8) 0.0176(7) 0.0080(6) 0.0049(6) 0.0103(7)
C21 0.0223(8) 0.0188(7) 0.0166(7) 0.0063(6) 0.0025(6) 0.0090(7)
C22 0.0270(9) 0.0316(9) 0.0254(8) 0.0151(7) 0.0089(7) 0.0154(8)
C23 0.0312(10) 0.0378(10) 0.0315(10) 0.0179(8) 0.0076(8) 0.0210(9)
C24 0.0376(11) 0.0264(9) 0.0283(9) 0.0142(8) 0.0036(8) 0.0141(8)
C25 0.0356(11) 0.0322(10) 0.0306(10) 0.0189(8) 0.0097(8) 0.0108(8)
C26 0.0258(9) 0.0286(9) 0.0256(9) 0.0135(7) 0.0077(7) 0.0106(8)
C27 0.0547(14) 0.0494(13) 0.0465(13) 0.0331(11) 0.0109(11) 0.0261(12)
C28 0.0309(11) 0.0636(15) 0.0546(13) 0.0418(12) 0.0233(10) 0.0231(11)
N2 0.0186(7) 0.0191(6) 0.0162(6) 0.0049(5) 0.0040(5) 0.0088(6)
N3 0.0208(7) 0.0239(7) 0.0160(6) 0.0054(5) 0.0044(5) 0.0111(6)
O2 0.0447(9) 0.0585(9) 0.0371(8) 0.0348(7) 0.0250(7) 0.0329(8)
B1 0.0157(9) 0.0235(9) 0.0188(8) 0.0064(7) 0.0039(7) 0.0080(7)
C29 0.0157(8) 0.0239(8) 0.0210(8) 0.0062(7) 0.0038(6) 0.0071(7)
C30 0.0182(8) 0.0258(8) 0.0215(8) 0.0077(7) 0.0027(6) 0.0081(7)
C31 0.0200(9) 0.0277(9) 0.0315(9) 0.0078(8) 0.0031(7) 0.0133(7)
C32 0.0259(9) 0.0354(10) 0.0305(9) 0.0074(8) 0.0137(8) 0.0172(8)
C33 0.0317(10) 0.0354(10) 0.0233(9) 0.0104(8) 0.0111(7) 0.0165(8)
C34 0.0219(9) 0.0294(9) 0.0230(8) 0.0094(7) 0.0059(7) 0.0134(7)
C35 0.0167(8) 0.0263(8) 0.0177(8) 0.0032(7) 0.0051(6) 0.0090(7)
C36 0.0207(8) 0.0301(9) 0.0202(8) 0.0046(7) 0.0062(7) 0.0126(7)
C37 0.0182(8) 0.0412(11) 0.0176(8) 0.0020(7) 0.0035(7) 0.0139(8)
C38 0.0183(9) 0.0332(10) 0.0180(8) -0.0050(7) 0.0046(7) 0.0046(8)
C39 0.0244(9) 0.0252(9) 0.0231(8) 0.0012(7) 0.0101(7) 0.0062(7)
C40 0.0207(8) 0.0270(9) 0.0198(8) 0.0041(7) 0.0054(7) 0.0088(7)
C41 0.0172(8) 0.0255(8) 0.0166(7) 0.0068(6) 0.0030(6) 0.0094(7)
C42 0.0159(8) 0.0253(8) 0.0186(8) 0.0070(7) 0.0031(6) 0.0069(7)
C43 0.0214(8) 0.0320(9) 0.0214(8) 0.0091(7) 0.0063(7) 0.0154(7)
C44 0.0292(9) 0.0246(8) 0.0228(8) 0.0096(7) 0.0044(7) 0.0134(7)
C45 0.0211(8) 0.0288(9) 0.0242(8) 0.0143(7) 0.0041(7) 0.0084(7)
C46 0.0183(8) 0.0305(9) 0.0209(8) 0.0114(7) 0.0056(6) 0.0115(7)
C47 0.0204(8) 0.0198(8) 0.0198(8) 0.0057(6) 0.0042(6) 0.0092(7)
C48 0.0204(8) 0.0210(8) 0.0238(8) 0.0071(7) 0.0040(7) 0.0097(7)
C49 0.0250(9) 0.0247(8) 0.0215(8) 0.0025(7) -0.0013(7) 0.0128(7)
C50 0.0403(11) 0.0367(10) 0.0162(8) 0.0082(7) 0.0060(7) 0.0230(9)
C51 0.0347(10) 0.0311(9) 0.0268(9) 0.0135(8) 0.0157(8) 0.0163(8)
C52 0.0207(8) 0.0205(8) 0.0217(8) 0.0047(7) 0.0052(6) 0.0076(7)
F1 0.0283(6) 0.0343(6) 0.0262(5) 0.0140(5) 0.0052(4) 0.0167(5)
F2 0.0317(6) 0.0408(6) 0.0403(6) 0.0141(5) 0.0062(5) 0.0253(5)
F3 0.0461(7) 0.0583(8) 0.0445(7) 0.0183(6) 0.0269(6) 0.0375(7)
F4 0.0519(8) 0.0542(8) 0.0299(6) 0.0210(6) 0.0244(6) 0.0320(6)
F5 0.0339(6) 0.0425(6) 0.0245(5) 0.0167(5) 0.0106(4) 0.0247(5)
F6 0.0260(5) 0.0345(6) 0.0246(5) 0.0087(4) 0.0021(4) 0.0161(5)
F7 0.0245(6) 0.0515(7) 0.0233(5) 0.0034(5) -0.0023(4) 0.0190(5)
F8 0.0205(5) 0.0385(6) 0.0258(5) -0.0078(5) 0.0020(4) 0.0021(5)
F9 0.0365(6) 0.0238(5) 0.0304(6) 0.0015(5) 0.0091(5) 0.0030(5)
F10 0.0282(6) 0.0246(5) 0.0281(5) 0.0075(4) 0.0033(4) 0.0101(4)
F11 0.0185(5) 0.0274(5) 0.0321(5) 0.0103(4) 0.0103(4) 0.0091(4)
F12 0.0302(6) 0.0346(6) 0.0397(6) 0.0128(5) 0.0170(5) 0.0206(5)
F13 0.0407(7) 0.0283(6) 0.0434(7) 0.0168(5) 0.0146(5) 0.0191(5)
F14 0.0299(6) 0.0350(6) 0.0472(7) 0.0269(5) 0.0148(5) 0.0123(5)
F15 0.0226(5) 0.0344(6) 0.0378(6) 0.0183(5) 0.0161(5) 0.0144(5)
F16 0.0185(5) 0.0287(5) 0.0293(5) 0.0096(4) 0.0035(4) 0.0056(4)
F17 0.0277(6) 0.0357(6) 0.0248(5) -0.0001(5) -0.0061(4) 0.0142(5)
F18 0.0560(8) 0.0646(9) 0.0182(5) 0.0153(6) 0.0091(5) 0.0306(7)
F19 0.0471(7) 0.0517(7) 0.0344(6) 0.0226(6) 0.0240(6) 0.0179(6)
F20 0.0206(5) 0.0284(5) 0.0257(5) 0.0055(4) 0.0077(4) 0.0038(4)
O1S 0.0557(18) 0.0596(18) 0.0639(19) 0.0406(16) 0.0180(14) 0.0142(14)
C1S 0.048(2) 0.048(2) 0.058(2) 0.0297(19) 0.0142(18) 0.0148(18)
C2S 0.055(2) 0.047(2) 0.044(2) 0.0255(17) 0.0108(17) 0.0190(18)
C3S 0.055(2) 0.044(2) 0.065(3) 0.028(2) 0.010(2) 0.0223(19)
C4S 0.053(3) 0.087(3) 0.073(3) 0.049(3) 0.037(2) 0.038(2)

loop_
_atom_type_symbol
_atom_type_description
_atom_type_scat_dispersion_real
_atom_type_scat_dispersion_imag
_atom_type_scat_source
C C 0.0181 0.0091 'International Tables Vol C Tables 4.2.6.8 and 6.1.1.4'
H H 0.0000 0.0000 'International Tables Vol C Tables 4.2.6.8 and 6.1.1.4'
B B 0.0090 0.0039 'International Tables Vol C Tables 4.2.6.8 and 6.1.1.4'
N N 0.0311 0.0180 'International Tables Vol C Tables 4.2.6.8 and 6.1.1.4'
O O 0.0492 0.0322 'International Tables Vol C Tables 4.2.6.8 and 6.1.1.4'
F F 0.0727 0.0534 'International Tables Vol C Tables 4.2.6.8 and 6.1.1.4'
S S 0.3331 0.5567 'International Tables Vol C Tables 4.2.6.8 and 6.1.1.4'
Cu Cu -1.9646 0.5888 'International Tables Vol C Tables 4.2.6.8 and 6.1.1.4'

loop_
_geom_angle_atom_site_label_1
_geom_angle_atom_site_label_2
_geom_angle_atom_site_label_3
_geom_angle
_geom_angle_site_symmetry_1
_geom_angle_site_symmetry_3
N1 Cu1 N3 117.4(10) . .
N1C Cu1 N3 118.4(19) . .
N1' Cu1 N3 119(3) . .
N1 Cu1 S1 128.9(6) . .
N1C Cu1 S1 128.0(12) . .
N1' Cu1 S1 128(2) . .
N3 Cu1 S1 110.49(4) . .
N1 Cu1 N2 81.2(5) . .
N1C Cu1 N2 81.6(9) . .
N1' Cu1 N2 79.2(11) . .
N3 Cu1 N2 79.47(5) . .
S1 Cu1 N2 125.29(4) . .
C21 S1 C20 103.35(8) . .
C21 S1 Cu1 103.26(5) . .
C20 S1 Cu1 114.60(6) . .
C1 N1 C5 119.7(8) . .
C1 N1 Cu1 125.4(7) . .
C5 N1 Cu1 114.9(6) . .
N1 C1 C2 122.5(9) . .
N1 C1 H1 118.7 . .
C2 C1 H1 118.7 . .
C1 C2 C3 117.2(7) . .
C1 C2 C13 120.6(8) . .
C3 C2 C13 122.0(8) . .
O1 C3 C4 119.9(7) . .
O1 C3 C2 118.7(7) . .
C4 C3 C2 121.3(6) . .
C3 C4 C5 116.3(4) . .
C3 C4 C15 122.2(8) . .
C5 C4 C15 121.5(8) . .
N1 C5 C4 122.5(5) . .
N1 C5 C6 115.3(5) . .
C4 C5 C6 122.0(2) . .
C2 C13 H13A 109.5 . .
C2 C13 H13B 109.5 . .
H13A C13 H13B 109.5 . .
C2 C13 H13C 109.5 . .
H13A C13 H13C 109.5 . .
H13B C13 H13C 109.5 . .
C3 O1 C14 120.1(10) . .
O1 C14 H14A 109.5 . .
O1 C14 H14B 109.5 . .
H14A C14 H14B 109.5 . .
O1 C14 H14C 109.5 . .
H14A C14 H14C 109.5 . .
H14B C14 H14C 109.5 . .
C4 C15 H15A 109.5 . .
C4 C15 H15B 109.5 . .
H15A C15 H15B 109.5 . .
C4 C15 H15C 109.5 . .
H15A C15 H15C 109.5 . .
H15B C15 H15C 109.5 . .
C1' N1' C5' 117.3(17) . .
C1' N1' Cu1 126.3(18) . .
C5' N1' Cu1 116.5(17) . .
N1' C1' C2' 125(2) . .
N1' C1' H1' 117.3 . .
C2' C1' H1' 117.3 . .
C1' C2' C3' 115.3(16) . .
C1' C2' C13' 119(2) . .
C3' C2' C13' 124(2) . .
O1' C3' C4' 120.0(13) . .
O1' C3' C2' 119.4(14) . .
C4' C3' C2' 120.4(13) . .
C5' C4' C3' 118.9(12) . .
C5' C4' C15' 120.7(14) . .
C3' C4' C15' 120.3(12) . .
N1' C5' C4' 121.0(18) . .
N1' C5' C6 111.4(18) . .
C4' C5' C6 127.4(17) . .
C2' C13' H13D 109.5 . .
C2' C13' H13E 109.5 . .
H13D C13' H13E 109.5 . .
C2' C13' H13F 109.5 . .
H13D C13' H13F 109.5 . .
H13E C13' H13F 109.5 . .
C3' O1' C14' 118.6(17) . .
O1' C14' H14D 109.5 . .
O1' C14' H14E 109.5 . .
H14D C14' H14E 109.5 . .
O1' C14' H14F 109.5 . .
H14D C14' H14F 109.5 . .
H14E C14' H14F 109.5 . .
C4' C15' H15D 109.5 . .
C4' C15' H15E 109.5 . .
H15D C15' H15E 109.5 . .
C4' C15' H15F 109.5 . .
H15D C15' H15F 109.5 . .
H15E C15' H15F 109.5 . .
C1C N1C Cu1 128.7(12) . .
N1C C1C C2C 125.5(15) . .
N1C C1C H1C 117.3 . .
C2C C1C H1C 117.3 . .
C1C C2C C3C 115.4(12) . .
C1C C2C C13C 118.0(16) . .
C3C C2C C13C 124.4(16) . .
O1C C3C C2C 120.2(12) . .
C2C C13C H13G 109.5 . .
C2C C13C H13H 109.5 . .
H13G C13C H13H 109.5 . .
C2C C13C H13I 109.5 . .
H13G C13C H13I 109.5 . .
H13H C13C H13I 109.5 . .
C14C O1C C3C 123.1(19) . .
O1C C14C H14G 109.5 . .
O1C C14C H14H 109.5 . .
H14G C14C H14H 109.5 . .
O1C C14C H14I 109.5 . .
H14G C14C H14I 109.5 . .
H14H C14C H14I 109.5 . .
H15G C15C H15H 109.5 . .
H15G C15C H15I 109.5 . .
H15H C15C H15I 109.5 . .
N2 C6 C5 111.99(19) . .
N2 C6 C5' 109.5(14) . .
N2 C6 H6A 109.2 . .
C5 C6 H6A 109.2 . .
N2 C6 H6B 109.2 . .
C5 C6 H6B 109.2 . .
H6A C6 H6B 107.9 . .
N2 C7 C8 113.27(13) . .
N2 C7 H7A 108.9 . .
C8 C7 H7A 108.9 . .
N2 C7 H7B 108.9 . .
C8 C7 H7B 108.9 . .
H7A C7 H7B 107.7 . .
N3 C8 C9 122.84(15) . .
N3 C8 C7 117.31(14) . .
C9 C8 C7 119.77(15) . .
C10 C9 C8 116.86(15) . .
C10 C9 C16 121.68(16) . .
C8 C9 C16 121.42(15) . .
O2 C10 C9 120.46(16) . .
O2 C10 C11 117.80(16) . .
C9 C10 C11 121.69(16) . .
C12 C11 C10 116.37(16) . .
C12 C11 C18 122.15(16) . .
C10 C11 C18 121.47(16) . .
N3 C12 C11 123.73(16) . .
N3 C12 H12 118.1 . .
C11 C12 H12 118.1 . .
C9 C16 H16A 109.5 . .
C9 C16 H16B 109.5 . .
H16A C16 H16B 109.5 . .
C9 C16 H16C 109.5 . .
H16A C16 H16C 109.5 . .
H16B C16 H16C 109.5 . .
O2 C17 H17A 109.5 . .
O2 C17 H17B 109.5 . .
H17A C17 H17B 109.5 . .
O2 C17 H17C 109.5 . .
H17A C17 H17C 109.5 . .
H17B C17 H17C 109.5 . .
C11 C18 H18A 109.5 . .
C11 C18 H18B 109.5 . .
H18A C18 H18B 109.5 . .
C11 C18 H18C 109.5 . .
H18A C18 H18C 109.5 . .
H18B C18 H18C 109.5 . .
N2 C19 C20 111.50(13) . 2_676
N2 C19 H19A 109.3 . .
C20 C19 H19A 109.3 2_676 .
N2 C19 H19B 109.3 . .
C20 C19 H19B 109.3 2_676 .
H19A C19 H19B 108.0 . .
C19 C20 S1 111.07(12) 2_676 .
C19 C20 H20A 109.4 2_676 .
S1 C20 H20A 109.4 . .
C19 C20 H20B 109.4 2_676 .
S1 C20 H20B 109.4 . .
H20A C20 H20B 108.0 . .
C22 C21 C26 120.53(16) . .
C22 C21 S1 121.74(13) . .
C26 C21 S1 117.53(13) . .
C21 C22 C23 120.14(17) . .
C21 C22 H22 119.9 . .
C23 C22 H22 119.9 . .
C24 C23 C22 120.72(18) . .
C24 C23 H23 119.6 . .
C22 C23 H23 119.6 . .
C23 C24 C25 118.18(17) . .
C23 C24 C27 120.73(19) . .
C25 C24 C27 121.09(19) . .
C24 C25 C26 122.81(18) . .
C24 C25 H25 118.6 . .
C26 C25 H25 118.6 . .
C21 C26 C25 117.57(17) . .
C21 C26 C28 121.98(16) . .
C25 C26 C28 120.43(17) . .
C24 C27 H27A 109.5 . .
C24 C27 H27B 109.5 . .
H27A C27 H27B 109.5 . .
C24 C27 H27C 109.5 . .
H27A C27 H27C 109.5 . .
H27B C27 H27C 109.5 . .
C26 C28 H28A 109.5 . .
C26 C28 H28B 109.5 . .
H28A C28 H28B 109.5 . .
C26 C28 H28C 109.5 . .
H28A C28 H28C 109.5 . .
H28B C28 H28C 109.5 . .
C7 N2 C6 110.93(13) . .
C7 N2 C19 109.47(13) . .
C6 N2 C19 110.31(13) . .
C7 N2 Cu1 104.76(9) . .
C6 N2 Cu1 98.87(9) . .
C19 N2 Cu1 121.90(10) . .
C8 N3 C12 118.49(14) . .
C8 N3 Cu1 114.94(11) . .
C12 N3 Cu1 125.21(11) . .
C10 O2 C17 112.70(18) . .
C41 B1 C47 100.61(13) . .
C41 B1 C29 115.41(14) . .
C47 B1 C29 113.32(13) . .
C41 B1 C35 113.00(14) . .
C47 B1 C35 114.14(14) . .
C29 B1 C35 101.00(13) . .
C30 C29 C34 113.42(15) . .
C30 C29 B1 126.09(16) . .
C34 C29 B1 119.74(15) . .
F1 C30 C29 121.30(15) . .
F1 C30 C31 115.13(15) . .
C29 C30 C31 123.57(17) . .
F2 C31 C32 119.47(17) . .
F2 C31 C30 120.22(17) . .
C32 C31 C30 120.30(17) . .
F3 C32 C31 120.79(18) . .
F3 C32 C33 120.57(18) . .
C31 C32 C33 118.64(17) . .
F4 C33 C32 119.61(17) . .
F4 C33 C34 120.92(17) . .
C32 C33 C34 119.47(18) . .
F5 C34 C33 116.17(16) . .
F5 C34 C29 119.29(15) . .
C33 C34 C29 124.52(17) . .
C36 C35 C40 113.50(16) . .
C36 C35 B1 126.81(16) . .
C40 C35 B1 119.35(15) . .
F6 C36 C35 121.06(16) . .
F6 C36 C37 115.14(16) . .
C35 C36 C37 123.80(18) . .
F7 C37 C38 119.59(17) . .
F7 C37 C36 120.65(19) . .
C38 C37 C36 119.76(18) . .
F8 C38 C37 120.65(18) . .
F8 C38 C39 120.36(19) . .
C37 C38 C39 119.00(17) . .
F9 C39 C40 120.82(18) . .
F9 C39 C38 119.86(17) . .
C40 C39 C38 119.31(18) . .
F10 C40 C39 116.00(17) . .
F10 C40 C35 119.40(15) . .
C39 C40 C35 124.60(17) . .
C46 C41 C42 112.92(16) . .
C46 C41 B1 127.53(15) . .
C42 C41 B1 119.07(15) . .
F11 C42 C43 115.82(15) . .
F11 C42 C41 119.33(15) . .
C43 C42 C41 124.85(17) . .
F12 C43 C44 120.04(16) . .
F12 C43 C42 120.58(17) . .
C44 C43 C42 119.38(16) . .
F13 C44 C43 120.79(16) . .
F13 C44 C45 120.40(17) . .
C43 C44 C45 118.78(16) . .
F14 C45 C44 119.45(16) . .
F14 C45 C46 120.68(16) . .
C44 C45 C46 119.85(17) . .
F15 C46 C45 115.09(16) . .
F15 C46 C41 120.71(15) . .
C45 C46 C41 124.18(16) . .
C52 C47 C48 113.45(16) . .
C52 C47 B1 126.64(15) . .
C48 C47 B1 119.35(15) . .
F16 C48 C49 115.99(16) . .
F16 C48 C47 119.58(15) . .
C49 C48 C47 124.42(17) . .
F17 C49 C50 119.52(16) . .
F17 C49 C48 121.03(18) . .
C50 C49 C48 119.45(17) . .
F18 C50 C51 120.25(19) . .
F18 C50 C49 120.80(18) . .
C51 C50 C49 118.95(17) . .
F19 C51 C50 119.96(17) . .
F19 C51 C52 120.29(18) . .
C50 C51 C52 119.74(18) . .
F20 C52 C51 114.84(16) . .
F20 C52 C47 121.18(15) . .
C51 C52 C47 123.98(17) . .
C4S O1S C1S 109.2(3) . .
O1S C1S C2S 105.4(3) . .
O1S C1S H1S1 110.7 . .
C2S C1S H1S1 110.7 . .
O1S C1S H1S2 110.7 . .
C2S C1S H1S2 110.7 . .
H1S1 C1S H1S2 108.8 . .
C1S C2S C3S 103.4(3) . .
C1S C2S H2S1 111.1 . .
C3S C2S H2S1 111.1 . .
C1S C2S H2S2 111.1 . .
C3S C2S H2S2 111.1 . .
H2S1 C2S H2S2 109.1 . .
C4S C3S C2S 102.6(4) . .
C4S C3S H3S1 111.2 . .
C2S C3S H3S1 111.2 . .
C4S C3S H3S2 111.2 . .
C2S C3S H3S2 111.2 . .
H3S1 C3S H3S2 109.2 . .
O1S C4S C3S 106.5(3) . .
O1S C4S H4S1 110.4 . .
C3S C4S H4S1 110.4 . .
O1S C4S H4S2 110.4 . .
C3S C4S H4S2 110.4 . .
H4S1 C4S H4S2 108.6 . .

loop_
_geom_bond_atom_site_label_1
_geom_bond_atom_site_label_2
_geom_bond_distance
_geom_bond_site_symmetry_2
Cu1 N1 1.981(9) .
Cu1 N1C 2.011(15) .
Cu1 N1' 2.027(19) .
Cu1 N3 2.0582(14) .
Cu1 S1 2.1847(5) .
Cu1 N2 2.2275(13) .
S1 C21 1.7868(16) .
S1 C20 1.8202(17) .
N1 C1 1.337(7) .
N1 C5 1.342(7) .
C1 C2 1.374(8) .
C1 H1 0.9500 .
C2 C3 1.401(7) .
C2 C13 1.512(8) .
C3 O1 1.373(7) .
C3 C4 1.392(6) .
C4 C5 1.394(3) .
C4 C15 1.509(7) .
C5 C6 1.513(3) .
C13 H13A 0.9800 .
C13 H13B 0.9800 .
C13 H13C 0.9800 .
O1 C14 1.379(12) .
C14 H14A 0.9800 .
C14 H14B 0.9800 .
C14 H14C 0.9800 .
C15 H15A 0.9800 .
C15 H15B 0.9800 .
C15 H15C 0.9800 .
N1' C1' 1.346(15) .
N1' C5' 1.355(15) .
C1' C2' 1.383(16) .
C1' H1' 0.9500 .
C2' C3' 1.403(14) .
C2' C13' 1.521(16) .
C3' O1' 1.384(14) .
C3' C4' 1.394(13) .
C4' C5' 1.390(14) .
C4' C15' 1.518(14) .
C5' C6 1.528(18) .
C13' H13D 0.9800 .
C13' H13E 0.9800 .
C13' H13F 0.9800 .
O1' C14' 1.388(18) .
C14' H14D 0.9800 .
C14' H14E 0.9800 .
C14' H14F 0.9800 .
C15' H15D 0.9800 .
C15' H15E 0.9800 .
C15' H15F 0.9800 .
N1C C1C 1.339(12) .
C1C C2C 1.383(13) .
C1C H1C 0.9500 .
C2C C3C 1.401(12) .
C2C C13C 1.528(13) .
C3C O1C 1.379(12) .
C13C H13G 0.9800 .
C13C H13H 0.9800 .
C13C H13I 0.9800 .
O1C C14C 1.373(17) .
C14C H14G 0.9800 .
C14C H14H 0.9800 .
C14C H14I 0.9800 .
C15C H15G 0.9800 .
C15C H15H 0.9800 .
C15C H15I 0.9800 .
C6 N2 1.477(2) .
C6 H6A 0.9900 .
C6 H6B 0.9900 .
C7 N2 1.472(2) .
C7 C8 1.516(2) .
C7 H7A 0.9900 .
C7 H7B 0.9900 .
C8 N3 1.344(2) .
C8 C9 1.396(2) .
C9 C10 1.391(2) .
C9 C16 1.511(2) .
C10 O2 1.376(2) .
C10 C11 1.397(2) .
C11 C12 1.385(2) .
C11 C18 1.505(2) .
C12 N3 1.346(2) .
C12 H12 0.9500 .
C16 H16A 0.9800 .
C16 H16B 0.9800 .
C16 H16C 0.9800 .
C17 O2 1.430(3) .
C17 H17A 0.9800 .
C17 H17B 0.9800 .
C17 H17C 0.9800 .
C18 H18A 0.9800 .
C18 H18B 0.9800 .
C18 H18C 0.9800 .
C19 N2 1.484(2) .
C19 C20 1.528(2) 2_676
C19 H19A 0.9900 .
C19 H19B 0.9900 .
C20 C19 1.528(2) 2_676
C20 H20A 0.9900 .
C20 H20B 0.9900 .
C21 C22 1.390(2) .
C21 C26 1.396(2) .
C22 C23 1.390(3) .
C22 H22 0.9500 .
C23 C24 1.385(3) .
C23 H23 0.9500 .
C24 C25 1.385(3) .
C24 C27 1.513(3) .
C25 C26 1.398(3) .
C25 H25 0.9500 .
C26 C28 1.507(3) .
C27 H27A 0.9800 .
C27 H27B 0.9800 .
C27 H27C 0.9800 .
C28 H28A 0.9800 .
C28 H28B 0.9800 .
C28 H28C 0.9800 .
B1 C41 1.649(3) .
B1 C47 1.652(2) .
B1 C29 1.654(2) .
B1 C35 1.657(2) .
C29 C30 1.388(2) .
C29 C34 1.398(2) .
C30 F1 1.350(2) .
C30 C31 1.391(3) .
C31 F2 1.347(2) .
C31 C32 1.373(3) .
C32 F3 1.342(2) .
C32 C33 1.378(3) .
C33 F4 1.348(2) .
C33 C34 1.381(3) .
C34 F5 1.350(2) .
C35 C36 1.387(2) .
C35 C40 1.391(3) .
C36 F6 1.351(2) .
C36 C37 1.391(3) .
C37 F7 1.344(2) .
C37 C38 1.372(3) .
C38 F8 1.346(2) .
C38 C39 1.378(3) .
C39 F9 1.349(2) .
C39 C40 1.378(3) .
C40 F10 1.350(2) .
C41 C46 1.388(3) .
C41 C42 1.395(2) .
C42 F11 1.357(2) .
C42 C43 1.378(3) .
C43 F12 1.354(2) .
C43 C44 1.374(3) .
C44 F13 1.344(2) .
C44 C45 1.377(3) .
C45 F14 1.342(2) .
C45 C46 1.383(3) .
C46 F15 1.349(2) .
C47 C52 1.388(2) .
C47 C48 1.394(2) .
C48 F16 1.350(2) .
C48 C49 1.378(3) .
C49 F17 1.352(2) .
C49 C50 1.377(3) .
C50 F18 1.345(2) .
C50 C51 1.376(3) .
C51 F19 1.344(2) .
C51 C52 1.384(3) .
C52 F20 1.351(2) .
O1S C4S 1.402(5) .
O1S C1S 1.438(5) .
C1S C2S 1.478(5) .
C1S H1S1 0.9900 .
C1S H1S2 0.9900 .
C2S C3S 1.487(6) .
C2S H2S1 0.9900 .
C2S H2S2 0.9900 .
C3S C4S 1.457(6) .
C3S H3S1 0.9900 .
C3S H3S2 0.9900 .
C4S H4S1 0.9900 .
C4S H4S2 0.9900 .

loop_
_geom_torsion_atom_site_label_1
_geom_torsion_atom_site_label_2
_geom_torsion_atom_site_label_3
_geom_torsion_atom_site_label_4
_geom_torsion
_geom_torsion_site_symmetry_1
_geom_torsion_site_symmetry_4
C5 N1 C1 C2 0(5) . .
Cu1 N1 C1 C2 -178(3) . .
N1 C1 C2 C3 -5(4) . .
N1 C1 C2 C13 179(3) . .
C1 C2 C3 O1 -177(2) . .
C13 C2 C3 O1 -1(3) . .
C1 C2 C3 C4 4(3) . .
C13 C2 C3 C4 -179.3(17) . .
O1 C3 C4 C5 -177.7(11) . .
C2 C3 C4 C5 1(2) . .
O1 C3 C4 C15 3(3) . .
C2 C3 C4 C15 -178(3) . .
C1 N1 C5 C4 6(4) . .
Cu1 N1 C5 C4 -176.3(11) . .
C1 N1 C5 C6 -178(3) . .
Cu1 N1 C5 C6 -1(3) . .
C3 C4 C5 N1 -6(2) . .
C15 C4 C5 N1 173(3) . .
C3 C4 C5 C6 178.4(11) . .
C15 C4 C5 C6 -2(2) . .
C4 C3 O1 C14 79.2(18) . .
C2 C3 O1 C14 -99.4(17) . .
C5' N1' C1' C2' 10(18) . .
Cu1 N1' C1' C2' -169(8) . .
N1' C1' C2' C3' 1(15) . .
N1' C1' C2' C13' -168(10) . .
C1' C2' C3' O1' 169(7) . .
C13' C2' C3' O1' -23(5) . .
C1' C2' C3' C4' -6(7) . .
C13' C2' C3' C4' 162(4) . .
O1' C3' C4' C5' -174(3) . .
C2' C3' C4' C5' 1(4) . .
O1' C3' C4' C15' 2(3) . .
C2' C3' C4' C15' 178(2) . .
C1' N1' C5' C4' -15(12) . .
Cu1 N1' C5' C4' 164(4) . .
C1' N1' C5' C6 171(9) . .
Cu1 N1' C5' C6 -10(8) . .
C3' C4' C5' N1' 10(7) . .
C15' C4' C5' N1' -167(6) . .
C3' C4' C5' C6 -177(3) . .
C15' C4' C5' C6 7(5) . .
C4' C3' O1' C14' -83(3) . .
C2' C3' O1' C14' 102(3) . .
Cu1 N1C C1C C2C 177(5) . .
N1C C1C C2C C3C 0(9) . .
N1C C1C C2C C13C 164(6) . .
C1C C2C C3C O1C -172(4) . .
C13C C2C C3C O1C 25(5) . .
C2C C3C O1C C14C 48(4) . .
N1 C5 C6 N2 33.4(19) . .
C4 C5 C6 N2 -150.9(3) . .
N1 C5 C6 C5' 108(9) . .
C4 C5 C6 C5' -76(8) . .
N1' C5' C6 N2 45(5) . .
C4' C5' C6 N2 -129(4) . .
N1' C5' C6 C5 -63(9) . .
C4' C5' C6 C5 122(12) . .
N2 C7 C8 N3 16.4(2) . .
N2 C7 C8 C9 -166.55(14) . .
N3 C8 C9 C10 -1.3(3) . .
C7 C8 C9 C10 -178.16(15) . .
N3 C8 C9 C16 176.47(16) . .
C7 C8 C9 C16 -0.4(2) . .
C8 C9 C10 O2 179.29(16) . .
C16 C9 C10 O2 1.5(3) . .
C8 C9 C10 C11 1.9(3) . .
C16 C9 C10 C11 -175.82(17) . .
O2 C10 C11 C12 -178.90(16) . .
C9 C10 C11 C12 -1.5(3) . .
O2 C10 C11 C18 -0.3(3) . .
C9 C10 C11 C18 177.16(18) . .
C10 C11 C12 N3 0.3(3) . .
C18 C11 C12 N3 -178.31(17) . .
C21 S1 C20 C19 -79.90(12) . 2_676
Cu1 S1 C20 C19 168.51(9) . 2_676
C20 S1 C21 C22 -37.60(16) . .
Cu1 S1 C21 C22 82.11(14) . .
C20 S1 C21 C26 147.55(14) . .
Cu1 S1 C21 C26 -92.74(13) . .
C26 C21 C22 C23 -1.8(3) . .
S1 C21 C22 C23 -176.50(14) . .
C21 C22 C23 C24 2.3(3) . .
C22 C23 C24 C25 -0.9(3) . .
C22 C23 C24 C27 178.6(2) . .
C23 C24 C25 C26 -1.1(3) . .
C27 C24 C25 C26 179.4(2) . .
C22 C21 C26 C25 -0.1(3) . .
S1 C21 C26 C25 174.79(14) . .
C22 C21 C26 C28 -178.14(19) . .
S1 C21 C26 C28 -3.2(3) . .
C24 C25 C26 C21 1.6(3) . .
C24 C25 C26 C28 179.7(2) . .
C8 C7 N2 C6 75.10(16) . .
C8 C7 N2 C19 -162.94(13) . .
C8 C7 N2 Cu1 -30.65(15) . .
C5 C6 N2 C7 -152.23(16) . .
C5' C6 N2 C7 -161.0(14) . .
C5 C6 N2 C19 86.30(19) . .
C5' C6 N2 C19 77.6(14) . .
C5 C6 N2 Cu1 -42.61(17) . .
C5' C6 N2 Cu1 -51.3(14) . .
C20 C19 N2 C7 83.54(16) 2_676 .
C20 C19 N2 C6 -154.12(13) 2_676 .
C20 C19 N2 Cu1 -39.04(18) 2_676 .
C9 C8 N3 C12 0.2(2) . .
C7 C8 N3 C12 177.15(15) . .
C9 C8 N3 Cu1 -167.15(13) . .
C7 C8 N3 Cu1 9.78(19) . .
C11 C12 N3 C8 0.3(3) . .
C11 C12 N3 Cu1 166.25(13) . .
C9 C10 O2 C17 79.6(2) . .
C11 C10 O2 C17 -102.9(2) . .
C41 B1 C29 C30 137.08(17) . .
C47 B1 C29 C30 21.8(2) . .
C35 B1 C29 C30 -100.70(19) . .
C41 B1 C29 C34 -53.5(2) . .
C47 B1 C29 C34 -168.76(15) . .
C35 B1 C29 C34 68.72(19) . .
C34 C29 C30 F1 -178.91(15) . .
B1 C29 C30 F1 -8.9(3) . .
C34 C29 C30 C31 0.1(3) . .
B1 C29 C30 C31 170.08(17) . .
F1 C30 C31 F2 2.2(3) . .
C29 C30 C31 F2 -176.83(16) . .
F1 C30 C31 C32 -178.93(17) . .
C29 C30 C31 C32 2.0(3) . .
F2 C31 C32 F3 -2.7(3) . .
C30 C31 C32 F3 178.46(18) . .
F2 C31 C32 C33 177.05(17) . .
C30 C31 C32 C33 -1.8(3) . .
F3 C32 C33 F4 0.1(3) . .
C31 C32 C33 F4 -179.58(18) . .
F3 C32 C33 C34 179.32(18) . .
C31 C32 C33 C34 -0.4(3) . .
F4 C33 C34 F5 3.2(3) . .
C32 C33 C34 F5 -175.99(17) . .
F4 C33 C34 C29 -178.14(17) . .
C32 C33 C34 C29 2.7(3) . .
C30 C29 C34 F5 176.20(16) . .
B1 C29 C34 F5 5.5(3) . .
C30 C29 C34 C33 -2.4(3) . .
B1 C29 C34 C33 -173.15(18) . .
C41 B1 C35 C36 18.0(2) . .
C47 B1 C35 C36 132.19(17) . .
C29 B1 C35 C36 -105.87(18) . .
C41 B1 C35 C40 -169.09(15) . .
C47 B1 C35 C40 -54.9(2) . .
C29 B1 C35 C40 67.03(18) . .
C40 C35 C36 F6 -177.93(15) . .
B1 C35 C36 F6 -4.7(3) . .
C40 C35 C36 C37 1.4(2) . .
B1 C35 C36 C37 174.70(16) . .
F6 C36 C37 F7 -0.8(2) . .
C35 C36 C37 F7 179.77(16) . .
F6 C36 C37 C38 178.96(15) . .
C35 C36 C37 C38 -0.4(3) . .
F7 C37 C38 F8 -0.3(3) . .
C36 C37 C38 F8 179.93(16) . .
F7 C37 C38 C39 179.52(16) . .
C36 C37 C38 C39 -0.3(3) . .
F8 C38 C39 F9 -0.8(3) . .
C37 C38 C39 F9 179.41(16) . .
F8 C38 C39 C40 179.66(16) . .
C37 C38 C39 C40 -0.1(3) . .
F9 C39 C40 F10 1.7(2) . .
C38 C39 C40 F10 -178.74(15) . .
F9 C39 C40 C35 -178.23(16) . .
C38 C39 C40 C35 1.3(3) . .
C36 C35 C40 F10 178.17(15) . .
B1 C35 C40 F10 4.4(2) . .
C36 C35 C40 C39 -1.9(3) . .
B1 C35 C40 C39 -175.70(16) . .
C47 B1 C41 C46 106.96(18) . .
C29 B1 C41 C46 -15.4(2) . .
C35 B1 C41 C46 -130.93(17) . .
C47 B1 C41 C42 -64.50(18) . .
C29 B1 C41 C42 173.16(14) . .
C35 B1 C41 C42 57.6(2) . .
C46 C41 C42 F11 -178.48(14) . .
B1 C41 C42 F11 -5.8(2) . .
C46 C41 C42 C43 0.8(2) . .
B1 C41 C42 C43 173.49(16) . .
F11 C42 C43 F12 0.7(2) . .
C41 C42 C43 F12 -178.69(15) . .
F11 C42 C43 C44 179.57(15) . .
C41 C42 C43 C44 0.2(3) . .
F12 C43 C44 F13 0.6(3) . .
C42 C43 C44 F13 -178.29(15) . .
F12 C43 C44 C45 178.81(15) . .
C42 C43 C44 C45 -0.1(3) . .
F13 C44 C45 F14 -1.4(3) . .
C43 C44 C45 F14 -179.57(16) . .
F13 C44 C45 C46 177.06(15) . .
C43 C44 C45 C46 -1.1(3) . .
F14 C45 C46 F15 2.0(2) . .
C44 C45 C46 F15 -176.45(15) . .
F14 C45 C46 C41 -179.17(15) . .
C44 C45 C46 C41 2.4(3) . .
C42 C41 C46 F15 176.64(14) . .
B1 C41 C46 F15 4.7(3) . .
C42 C41 C46 C45 -2.2(2) . .
B1 C41 C46 C45 -174.05(16) . .
C41 B1 C47 C52 103.54(18) . .
C29 B1 C47 C52 -132.67(17) . .
C35 B1 C47 C52 -17.8(2) . .
C41 B1 C47 C48 -67.24(18) . .
C29 B1 C47 C48 56.6(2) . .
C35 B1 C47 C48 171.45(15) . .
C52 C47 C48 F16 -178.60(14) . .
B1 C47 C48 F16 -6.7(2) . .
C52 C47 C48 C49 0.3(2) . .
B1 C47 C48 C49 172.21(16) . .
F16 C48 C49 F17 -0.5(2) . .
C47 C48 C49 F17 -179.36(15) . .
F16 C48 C49 C50 179.38(15) . .
C47 C48 C49 C50 0.5(3) . .
F17 C49 C50 F18 0.0(3) . .
C48 C49 C50 F18 -179.87(16) . .
F17 C49 C50 C51 179.48(16) . .
C48 C49 C50 C51 -0.4(3) . .
F18 C50 C51 F19 0.0(3) . .
C49 C50 C51 F19 -179.53(16) . .
F18 C50 C51 C52 179.02(17) . .
C49 C50 C51 C52 -0.5(3) . .
F19 C51 C52 F20 1.5(2) . .
C50 C51 C52 F20 -177.58(16) . .
F19 C51 C52 C47 -179.64(16) . .
C50 C51 C52 C47 1.3(3) . .
C48 C47 C52 F20 177.67(15) . .
B1 C47 C52 F20 6.4(3) . .
C48 C47 C52 C51 -1.2(2) . .
B1 C47 C52 C51 -172.41(17) . .
C4S O1S C1S C2S 5.4(5) . .
O1S C1S C2S C3S -25.4(4) . .
C1S C2S C3S C4S 35.3(5) . .
C1S O1S C4S C3S 17.4(5) . .
C2S C3S C4S O1S -32.8(5) . .
